data_7045464
loop_
_publ_author_name
'Paitandi, Rajendra Prasad'
'Singh, Roop Shikha'
'Dwivedi, Bhupendra Kumar'
'Singh, Vishwa Deepak'
'Pandey, Daya Shankar'

_publ_section_title
;
 Time dependent aggregation induced emission enhancement and the study of
 molecular packing in closely related azo-phenol BODIPY species.
;
_journal_issue 11
_journal_name_full 'Dalton transactions (Cambridge, England : 2003)'
_journal_page_first 3785
_journal_page_last 3795
_journal_paper_doi 10.1039/c7dt04047d
_journal_volume 47
_journal_year 2018
_chemical_formula_moiety 'C22 H17 B F2 N4 O2, H2 O'
_chemical_formula_sum 'C22 H19 B F2 N4 O3'
_chemical_formula_weight 436.22
_space_group_crystal_system monoclinic
_space_group_IT_number 14
_space_group_name_Hall '-P 2ybc'
_space_group_name_H-M_alt 'P 1 21/c 1'
_symmetry_space_group_name_Hall '-P 2ybc'
_symmetry_space_group_name_H-M 'P 1 21/c 1'
_atom_sites_solution_hydrogens mixed
_audit_creation_date 2017-12-04
_audit_creation_method
;
Olex2 1.2-dev
(compiled 2017.10.03 svn.r3461 for OlexSys, GUI svn.r5356)
;
_audit_update_record
;
2017-12-15 deposited with the CCDC.
2018-01-30 downloaded from the CCDC.
;
_cell_angle_alpha 90
_cell_angle_beta 90.08
_cell_angle_gamma 90
_cell_formula_units_Z 4
_cell_length_a 6.3281(8)
_cell_length_b 10.0875(13)
_cell_length_c 31.947(4)
_cell_measurement_reflns_used 5212
_cell_measurement_temperature 150(2)
_cell_measurement_theta_max 24.56
_cell_measurement_theta_min 2.38
_cell_volume 2039.3(4)
_computing_molecular_graphics 'Olex2 (Dolomanov et al., 2009)'
_computing_publication_material 'Olex2 (Dolomanov et al., 2009)'
_computing_structure_refinement 'ShelXL (Sheldrick, 2015)'
_computing_structure_solution 'SHELXS-97 (Sheldrick, 1997)'
_diffrn_ambient_temperature 150.0
_diffrn_measured_fraction_theta_full 1.000
_diffrn_measured_fraction_theta_max 0.999
_diffrn_measurement_device_type 'Bruker D8 QUEST'
_diffrn_radiation_type MoK\a
_diffrn_radiation_wavelength 0.71073
_diffrn_reflns_av_R_equivalents 0.0601
_diffrn_reflns_av_unetI/netI 0.0465
_diffrn_reflns_Laue_measured_fraction_full 1.000
_diffrn_reflns_Laue_measured_fraction_max 0.999
_diffrn_reflns_limit_h_max 7
_diffrn_reflns_limit_h_min -8
_diffrn_reflns_limit_k_max 12
_diffrn_reflns_limit_k_min -12
_diffrn_reflns_limit_l_max 40
_diffrn_reflns_limit_l_min -40
_diffrn_reflns_number 19510
_diffrn_reflns_point_group_measured_fraction_full 1.000
_diffrn_reflns_point_group_measured_fraction_max 0.999
_diffrn_reflns_theta_full 25.242
_diffrn_reflns_theta_max 26.999
_diffrn_reflns_theta_min 0.637
_exptl_absorpt_coefficient_mu 0.108
_exptl_absorpt_correction_T_max 0.984
_exptl_absorpt_correction_T_min 0.962
_exptl_absorpt_correction_type multi-scan
_exptl_absorpt_process_details SADABS
_exptl_crystal_colour Green
_exptl_crystal_density_diffrn 1.421
_exptl_crystal_description Needle
_exptl_crystal_F_000 904
_exptl_crystal_size_max 0.25
_exptl_crystal_size_mid 0.2
_exptl_crystal_size_min 0.12
_refine_diff_density_max 0.227
_refine_diff_density_min -0.208
_refine_diff_density_rms 0.049
_refine_ls_extinction_method none
_refine_ls_goodness_of_fit_ref 1.076
_refine_ls_hydrogen_treatment constr
_refine_ls_matrix_type full
_refine_ls_number_parameters 295
_refine_ls_number_reflns 4428
_refine_ls_number_restraints 0
_refine_ls_restrained_S_all 1.076
_refine_ls_R_factor_all 0.0390
_refine_ls_R_factor_gt 0.0360
_refine_ls_shift/su_max 0.001
_refine_ls_shift/su_mean 0.000
_refine_ls_structure_factor_coef Fsqd
_refine_ls_weighting_details 'w=1/[\s^2^(Fo^2^)+(0.0418P)^2^+0.3516P] where P=(Fo^2^+2Fc^2^)/3'
_refine_ls_weighting_scheme calc
_refine_ls_wR_factor_gt 0.0899
_refine_ls_wR_factor_ref 0.0925
_reflns_Friedel_coverage 0.000
_reflns_number_gt 4152
_reflns_number_total 4428
_reflns_threshold_expression 'I > 2\s(I)'
_cod_data_source_file c7dt04047d2.cif
_cod_data_source_block 2
_cod_depositor_comments
;
The following automatic conversions were performed:

'_exptl_absorpt_correction_type' value 'multi-Scan' changed to
'multi-scan' according to
/home/data/users/saulius/crontab/automatic-downloads/rss-feeds/RSC/lib/dictionaries/cif_core.dic
dictionary named 'cif_core.dic' version 2.4.2 from 2011-04-26.

Automatic conversion script
Id: cif_fix_values 4973 2017-02-22 13:04:09Z antanas 

 Adding full bibliography for 7045463--7045465.cif.
;
_cod_database_code 7045464
_shelx_shelxl_version_number 2017/1
_shelx_space_group_comment
;
The symmetry employed for this shelxl refinement is uniquely defined
by the following loop, which should always be used as a source of
symmetry information in preference to the above space-group names.
They are only intended as comments.
;
_olex2_refinement_description
;
1. Twinned data refinement
 Scales: 0.7251(9)
 0.2749(9)
2. Fixed Uiso
 At 1.2 times of:
  All C(H) groups
 At 1.5 times of:
  All C(H,H,H) groups, All O(H) groups, All O(H,H) groups
3.a Free rotating group:
 O3(H3A,H3B)
3.b Aromatic/amide H refined with riding coordinates:
 C1(H1), C2(H2), C3(H3), C7(H7), C8(H8), C9(H9), C11(H11), C13(H13), C14(H14),
 C17(H17), C18(H18), C20(H20), C21(H21)
3.c Idealised Me refined as rotating group:
 C22(H22A,H22B,H22C)
3.d Idealised tetrahedral OH refined as rotating group:
 O1(H1A)
;
_olex2_submission_special_instructions 'No special instructions were received'

loop_
_space_group_symop_operation_xyz
'x, y, z'
'-x, y+1/2, -z+1/2'
'-x, -y, -z'
'x, -y-1/2, z-1/2'

loop_
_atom_site_label
_atom_site_type_symbol
_atom_site_fract_x
_atom_site_fract_y
_atom_site_fract_z
_atom_site_U_iso_or_equiv
_atom_site_adp_type
_atom_site_occupancy
_atom_site_site_symmetry_order
_atom_site_calc_flag
_atom_site_refinement_flags_posn
B1 B 0.6823(3) 0.13615(16) 0.55501(6) 0.0232(3) Uani 1 1 d .
F1 F 0.77192(18) 0.07858(10) 0.51944(3) 0.0398(3) Uani 1 1 d .
F2 F 0.57848(17) 0.03784(10) 0.57751(4) 0.0417(3) Uani 1 1 d .
C1 C 0.3595(3) 0.23587(16) 0.51639(5) 0.0264(3) Uani 1 1 d .
H1 H 0.323345 0.158381 0.501071 0.032 Uiso 1 1 calc R
C2 C 0.2481(3) 0.35543(17) 0.51496(5) 0.0282(3) Uani 1 1 d .
H2 H 0.125765 0.373601 0.498669 0.034 Uiso 1 1 calc R
C3 C 0.3495(2) 0.44214(15) 0.54173(5) 0.0228(3) Uani 1 1 d .
H3 H 0.309881 0.531271 0.547234 0.027 Uiso 1 1 calc R
C4 C 0.5227(2) 0.37425(13) 0.55940(4) 0.0183(3) Uani 1 1 d .
C5 C 0.6769(2) 0.41539(13) 0.58792(4) 0.0170(3) Uani 1 1 d .
C6 C 0.8425(2) 0.32973(13) 0.59887(4) 0.0177(3) Uani 1 1 d .
C7 C 1.0175(2) 0.34817(14) 0.62549(5) 0.0204(3) Uani 1 1 d .
H7 H 1.048877 0.425529 0.641280 0.025 Uiso 1 1 calc R
C8 C 1.1350(2) 0.23298(15) 0.62440(5) 0.0242(3) Uani 1 1 d .
H8 H 1.262763 0.216262 0.639149 0.029 Uiso 1 1 calc R
C9 C 1.0303(2) 0.14553(15) 0.59745(5) 0.0238(3) Uani 1 1 d .
H9 H 1.076891 0.058415 0.590933 0.029 Uiso 1 1 calc R
C10 C 0.6539(2) 0.54835(13) 0.60763(4) 0.0169(3) Uani 1 1 d .
C11 C 0.4763(2) 0.57324(14) 0.63205(4) 0.0194(3) Uani 1 1 d .
H11 H 0.375448 0.504824 0.636324 0.023 Uiso 1 1 calc R
C12 C 0.4442(2) 0.69726(15) 0.65034(4) 0.0198(3) Uani 1 1 d .
C13 C 0.5908(2) 0.79746(14) 0.64317(5) 0.0230(3) Uani 1 1 d .
H13 H 0.568130 0.882818 0.654897 0.028 Uiso 1 1 calc R
C14 C 0.7688(2) 0.77476(14) 0.61927(5) 0.0225(3) Uani 1 1 d .
H14 H 0.867336 0.844287 0.614687 0.027 Uiso 1 1 calc R
C15 C 0.8042(2) 0.64994(14) 0.60183(4) 0.0181(3) Uani 1 1 d .
C16 C -0.0255(2) 0.67641(15) 0.71134(4) 0.0203(3) Uani 1 1 d .
C17 C -0.1744(2) 0.57924(14) 0.71989(5) 0.0218(3) Uani 1 1 d .
H17 H -0.161653 0.494768 0.706996 0.026 Uiso 1 1 calc R
C18 C -0.3421(2) 0.60309(15) 0.74698(5) 0.0234(3) Uani 1 1 d .
H18 H -0.442642 0.535551 0.752698 0.028 Uiso 1 1 calc R
C19 C -0.3605(2) 0.72734(15) 0.76561(4) 0.0224(3) Uani 1 1 d .
C20 C -0.2111(3) 0.82555(15) 0.75729(5) 0.0256(3) Uani 1 1 d .
H20 H -0.223509 0.909838 0.770326 0.031 Uiso 1 1 calc R
C21 C -0.0454(2) 0.80136(15) 0.73032(5) 0.0241(3) Uani 1 1 d .
H21 H 0.054909 0.869024 0.724594 0.029 Uiso 1 1 calc R
C22 C -0.6661(3) 0.66381(17) 0.80438(5) 0.0309(4) Uani 1 1 d .
H22A H -0.739532 0.631187 0.779395 0.046 Uiso 1 1 calc GR
H22B H -0.769197 0.701618 0.823887 0.046 Uiso 1 1 calc GR
H22C H -0.591663 0.590232 0.817962 0.046 Uiso 1 1 calc GR
N1 N 0.5253(2) 0.24637(12) 0.54258(4) 0.0204(3) Uani 1 1 d .
N2 N 0.85443(19) 0.20240(11) 0.58210(4) 0.0191(2) Uani 1 1 d .
N3 N 0.2712(2) 0.73221(12) 0.67647(4) 0.0229(3) Uani 1 1 d .
N4 N 0.1439(2) 0.63957(12) 0.68424(4) 0.0211(3) Uani 1 1 d .
O1 O 0.97818(16) 0.62351(10) 0.57867(3) 0.0226(2) Uani 1 1 d .
H1A H 1.053369 0.691936 0.577031 0.034 Uiso 1 1 calc GR
O2 O -0.51768(19) 0.76326(11) 0.79261(4) 0.0287(3) Uani 1 1 d .
O3 O 1.2288(2) 0.83520(13) 0.56378(4) 0.0354(3) Uani 1 1 d .
H3A H 1.348068 0.863026 0.574133 0.053 Uiso 1 1 d G
H3B H 1.228094 0.864500 0.538202 0.053 Uiso 1 1 d G

loop_
_atom_site_aniso_label
_atom_site_aniso_U_11
_atom_site_aniso_U_22
_atom_site_aniso_U_33
_atom_site_aniso_U_23
_atom_site_aniso_U_13
_atom_site_aniso_U_12
B1 0.0276(9) 0.0160(7) 0.0261(8) -0.0020(6) -0.0055(7) -0.0014(7)
F1 0.0496(6) 0.0356(5) 0.0342(5) -0.0176(4) -0.0085(5) 0.0159(5)
F2 0.0400(6) 0.0269(5) 0.0580(7) 0.0145(5) -0.0150(5) -0.0139(4)
C1 0.0275(8) 0.0284(8) 0.0232(7) -0.0047(6) -0.0051(7) -0.0046(7)
C2 0.0228(7) 0.0378(9) 0.0239(7) -0.0019(6) -0.0032(6) 0.0014(7)
C3 0.0207(7) 0.0267(7) 0.0210(7) -0.0002(6) 0.0004(6) 0.0018(6)
C4 0.0186(7) 0.0166(6) 0.0196(7) -0.0016(5) 0.0027(6) -0.0002(5)
C5 0.0166(6) 0.0174(6) 0.0170(6) 0.0002(5) 0.0036(5) -0.0021(5)
C6 0.0172(6) 0.0165(6) 0.0193(6) -0.0018(5) 0.0029(6) -0.0023(5)
C7 0.0177(7) 0.0222(7) 0.0213(7) -0.0003(5) 0.0013(6) -0.0035(5)
C8 0.0178(7) 0.0271(7) 0.0276(7) 0.0032(6) -0.0011(6) 0.0010(6)
C9 0.0227(7) 0.0199(7) 0.0289(8) 0.0012(6) 0.0030(6) 0.0035(6)
C10 0.0172(7) 0.0168(6) 0.0166(6) -0.0008(5) -0.0027(5) 0.0010(5)
C11 0.0162(6) 0.0194(7) 0.0227(7) -0.0013(5) -0.0001(6) -0.0020(5)
C12 0.0179(7) 0.0207(7) 0.0208(7) -0.0013(5) -0.0017(6) 0.0028(6)
C13 0.0266(8) 0.0157(6) 0.0269(8) -0.0038(6) -0.0008(6) 0.0016(6)
C14 0.0230(7) 0.0168(6) 0.0276(8) 0.0007(6) 0.0004(6) -0.0029(6)
C15 0.0176(7) 0.0197(7) 0.0172(6) 0.0013(5) -0.0004(5) 0.0008(5)
C16 0.0197(7) 0.0230(7) 0.0182(7) -0.0014(5) -0.0013(6) 0.0041(6)
C17 0.0226(7) 0.0191(6) 0.0238(7) -0.0034(5) -0.0010(6) 0.0031(6)
C18 0.0224(7) 0.0228(7) 0.0250(7) -0.0004(6) 0.0011(6) 0.0008(6)
C19 0.0215(7) 0.0271(7) 0.0185(7) -0.0007(6) 0.0011(6) 0.0066(6)
C20 0.0281(8) 0.0218(7) 0.0270(8) -0.0059(6) 0.0009(6) 0.0030(6)
C21 0.0230(8) 0.0220(7) 0.0273(8) -0.0023(6) 0.0017(6) -0.0003(6)
C22 0.0280(8) 0.0331(8) 0.0314(9) -0.0008(7) 0.0099(7) 0.0023(7)
N1 0.0214(6) 0.0202(6) 0.0196(6) -0.0041(5) -0.0014(5) -0.0029(5)
N2 0.0194(6) 0.0163(5) 0.0216(6) 0.0000(5) 0.0022(5) -0.0009(5)
N3 0.0213(6) 0.0221(6) 0.0253(6) -0.0046(5) 0.0015(5) 0.0022(5)
N4 0.0207(6) 0.0218(6) 0.0208(6) -0.0029(5) 0.0002(5) 0.0016(5)
O1 0.0189(5) 0.0212(5) 0.0277(6) -0.0014(4) 0.0056(4) -0.0033(4)
O2 0.0271(6) 0.0284(6) 0.0307(6) -0.0045(5) 0.0098(5) 0.0040(5)
O3 0.0317(6) 0.0367(7) 0.0377(7) 0.0034(5) -0.0008(5) -0.0132(5)

loop_
_atom_type_symbol
_atom_type_description
_atom_type_scat_dispersion_real
_atom_type_scat_dispersion_imag
_atom_type_scat_source
C C 0.0033 0.0016 'International Tables Vol C Tables 4.2.6.8 and 6.1.1.4'
H H 0.0000 0.0000 'International Tables Vol C Tables 4.2.6.8 and 6.1.1.4'
B B 0.0013 0.0007 'International Tables Vol C Tables 4.2.6.8 and 6.1.1.4'
F F 0.0171 0.0103 'International Tables Vol C Tables 4.2.6.8 and 6.1.1.4'
N N 0.0061 0.0033 'International Tables Vol C Tables 4.2.6.8 and 6.1.1.4'
O O 0.0106 0.0060 'International Tables Vol C Tables 4.2.6.8 and 6.1.1.4'

loop_
_geom_angle_atom_site_label_1
_geom_angle_atom_site_label_2
_geom_angle_atom_site_label_3
_geom_angle
F1 B1 N1 110.62(13)
F1 B1 N2 110.43(14)
F2 B1 F1 108.47(13)
F2 B1 N1 110.05(14)
F2 B1 N2 110.65(13)
N2 B1 N1 106.62(11)
C2 C1 H1 124.9
N1 C1 H1 124.9
N1 C1 C2 110.20(13)
C1 C2 H2 126.5
C3 C2 C1 106.99(14)
C3 C2 H2 126.5
C2 C3 H3 126.2
C2 C3 C4 107.51(14)
C4 C3 H3 126.2
C5 C4 C3 131.20(13)
C5 C4 N1 121.08(13)
N1 C4 C3 107.71(12)
C4 C5 C6 120.04(13)
C4 C5 C10 118.36(12)
C6 C5 C10 121.53(12)
C5 C6 C7 131.02(13)
N2 C6 C5 120.85(13)
N2 C6 C7 108.13(12)
C6 C7 H7 126.4
C8 C7 C6 107.28(13)
C8 C7 H7 126.4
C7 C8 H8 126.5
C7 C8 C9 106.96(13)
C9 C8 H8 126.5
C8 C9 H9 124.9
N2 C9 C8 110.29(13)
N2 C9 H9 124.9
C11 C10 C5 118.62(12)
C11 C10 C15 119.19(13)
C15 C10 C5 122.18(13)
C10 C11 H11 119.5
C10 C11 C12 120.97(13)
C12 C11 H11 119.5
C11 C12 N3 125.50(13)
C13 C12 C11 118.98(13)
C13 C12 N3 115.52(13)
C12 C13 H13 119.5
C14 C13 C12 121.02(14)
C14 C13 H13 119.5
C13 C14 H14 119.9
C13 C14 C15 120.14(14)
C15 C14 H14 119.9
C14 C15 C10 119.64(13)
O1 C15 C10 118.54(12)
O1 C15 C14 121.81(13)
C17 C16 C21 119.21(14)
C17 C16 N4 116.50(13)
C21 C16 N4 124.26(14)
C16 C17 H17 119.4
C16 C17 C18 121.28(14)
C18 C17 H17 119.4
C17 C18 H18 120.5
C19 C18 C17 119.07(14)
C19 C18 H18 120.5
C18 C19 C20 120.04(14)
O2 C19 C18 124.75(14)
O2 C19 C20 115.21(13)
C19 C20 H20 119.7
C21 C20 C19 120.60(14)
C21 C20 H20 119.7
C16 C21 H21 120.1
C20 C21 C16 119.79(15)
C20 C21 H21 120.1
H22A C22 H22B 109.5
H22A C22 H22C 109.5
H22B C22 H22C 109.5
O2 C22 H22A 109.5
O2 C22 H22B 109.5
O2 C22 H22C 109.5
C1 N1 B1 127.21(13)
C1 N1 C4 107.58(12)
C4 N1 B1 125.06(12)
C6 N2 B1 125.20(12)
C9 N2 B1 127.13(12)
C9 N2 C6 107.35(12)
N4 N3 C12 115.15(12)
N3 N4 C16 114.04(12)
C15 O1 H1A 109.5
C19 O2 C22 117.42(12)
H3A O3 H3B 104.5

loop_
_geom_bond_atom_site_label_1
_geom_bond_atom_site_label_2
_geom_bond_distance
B1 F1 1.397(2)
B1 F2 1.390(2)
B1 N1 1.542(2)
B1 N2 1.543(2)
C1 H1 0.9500
C1 C2 1.398(2)
C1 N1 1.346(2)
C2 H2 0.9500
C2 C3 1.381(2)
C3 H3 0.9500
C3 C4 1.409(2)
C4 C5 1.397(2)
C4 N1 1.3975(18)
C5 C6 1.402(2)
C5 C10 1.4890(19)
C6 C7 1.408(2)
C6 N2 1.3937(18)
C7 H7 0.9500
C7 C8 1.380(2)
C8 H8 0.9500
C8 C9 1.399(2)
C9 H9 0.9500
C9 N2 1.344(2)
C10 C11 1.392(2)
C10 C15 1.410(2)
C11 H11 0.9500
C11 C12 1.396(2)
C12 C13 1.391(2)
C12 N3 1.4220(19)
C13 H13 0.9500
C13 C14 1.381(2)
C14 H14 0.9500
C14 C15 1.395(2)
C15 O1 1.3540(18)
C16 C17 1.387(2)
C16 C21 1.404(2)
C16 N4 1.4283(19)
C17 H17 0.9500
C17 C18 1.391(2)
C18 H18 0.9500
C18 C19 1.392(2)
C19 C20 1.395(2)
C19 O2 1.3663(19)
C20 H20 0.9500
C20 C21 1.380(2)
C21 H21 0.9500
C22 H22A 0.9800
C22 H22B 0.9800
C22 H22C 0.9800
C22 O2 1.425(2)
N3 N4 1.2586(18)
O1 H1A 0.8400
O3 H3A 0.8703
O3 H3B 0.8691

loop_
_geom_hbond_atom_site_label_D
_geom_hbond_atom_site_label_H
_geom_hbond_atom_site_label_A
_geom_hbond_distance_DH
_geom_hbond_distance_HA
_geom_hbond_distance_DA
_geom_hbond_angle_DHA
_geom_hbond_site_symmetry_A
_geom_hbond_publ_flag
O1 H1A O3 0.84 1.87 2.7023(16) 170.1 . yes
O3 H3B F1 0.87 1.93 2.7972(17) 177.4 3_766 yes

loop_
_twin_individual_id
_twin_individual_mass_fraction_refined
1 0.7251(9)
2 0.2749(9)
